data_8106023
loop_
_publ_author_name
'Lo, Kong Mun'
'Lee, See Mun'
'Zaldi, Nordiyana Binti'
'Hussen, Rusnah Syahila Duali'
'Tiekink, Edward R.T.'

_publ_section_title
;
 Crystal structure of catena-{di-aqua-sodium
 [n-butyl(methyl)carbamothioyl]sulfanide}n, [C6H16NNaO2S2]n
;
_journal_issue 6
_journal_name_full 'Zeitschrift f\"ur Kristallographie - New Crystal Structures'
_journal_page_first 1333
_journal_page_last 1335
_journal_paper_doi 10.1515/ncrs-2019-0514
_journal_volume 234
_journal_year 2019
_chemical_formula_moiety 'C22 H20 Cl2 N2 O3 Sn'
_chemical_formula_sum 'C22 H20 Cl2 N2 O3 Sn'
_chemical_formula_weight 549.99
_space_group_crystal_system orthorhombic
_space_group_IT_number 19
_space_group_name_Hall 'P 2ac 2ab'
_space_group_name_H-M_alt 'P 21 21 21'
_atom_sites_solution_hydrogens mixed
_atom_sites_solution_primary direct
_atom_sites_solution_secondary difmap
_audit_creation_method SHELXL-2014/7
_cell_angle_alpha 90
_cell_angle_beta 90
_cell_angle_gamma 90
_cell_formula_units_Z 4
_cell_length_a 8.1234(3)
_cell_length_b 10.7966(3)
_cell_length_c 24.9785(8)
_cell_measurement_reflns_used 8459
_cell_measurement_temperature 293(2)
_cell_measurement_theta_max 27.43
_cell_measurement_theta_min 2.49
_cell_volume 2190.74(12)
_computing_cell_refinement 'SAINT [2]'
_computing_data_collection 'APEX2 [2]'
_computing_data_reduction 'SAINT [2]'
_computing_molecular_graphics 'ORTEP-3 for Windows [5]'
_computing_publication_material 'SHELXL-2018/3 [4]'
_computing_structure_refinement 'SHELXL-2018/3 [4]'
_computing_structure_solution 'SHELXT 2014/7 [3]'
_diffrn_ambient_temperature 293(2)
_diffrn_measured_fraction_theta_full 0.999
_diffrn_measured_fraction_theta_max 0.998
_diffrn_measurement_device_type 'Bruker SMART APEX diffractometer'
_diffrn_measurement_method '\w scans'
_diffrn_radiation_monochromator graphite
_diffrn_radiation_source 'fine-focus sealed tube'
_diffrn_radiation_type MoK\a
_diffrn_radiation_wavelength 0.71073
_diffrn_reflns_av_R_equivalents 0.0422
_diffrn_reflns_av_unetI/netI 0.0374
_diffrn_reflns_Laue_measured_fraction_full 0.999
_diffrn_reflns_Laue_measured_fraction_max 0.998
_diffrn_reflns_limit_h_max 10
_diffrn_reflns_limit_h_min -10
_diffrn_reflns_limit_k_max 14
_diffrn_reflns_limit_k_min -14
_diffrn_reflns_limit_l_max 33
_diffrn_reflns_limit_l_min -32
_diffrn_reflns_number 22320
_diffrn_reflns_point_group_measured_fraction_full 0.999
_diffrn_reflns_point_group_measured_fraction_max 0.998
_diffrn_reflns_theta_full 25.242
_diffrn_reflns_theta_max 28.367
_diffrn_reflns_theta_min 1.630
_diffrn_standards_decay_% 0
_diffrn_standards_interval_count 0
_diffrn_standards_interval_time 0
_diffrn_standards_number 0
_exptl_absorpt_coefficient_mu 1.437
_exptl_absorpt_correction_T_max 1.0000
_exptl_absorpt_correction_T_min 0.8419
_exptl_absorpt_correction_type multi-scan
_exptl_absorpt_process_details 'SADABS [1]'
_exptl_crystal_colour yellow
_exptl_crystal_density_diffrn 1.668
_exptl_crystal_description prism
_exptl_crystal_F_000 1096
_exptl_crystal_size_max 0.340
_exptl_crystal_size_mid 0.100
_exptl_crystal_size_min 0.080
_refine_diff_density_max 0.671
_refine_diff_density_min -0.508
_refine_diff_density_rms 0.060
_refine_ls_abs_structure_details
;
 Flack x determined using 1989 quotients [(I+)-(I-)]/[(I+)+(I-)]
 (Parsons, Flack and Wagner, Acta Cryst. B69 (2013) 249-259).
;
_refine_ls_abs_structure_Flack 0.036(11)
_refine_ls_extinction_coef .
_refine_ls_extinction_method none
_refine_ls_goodness_of_fit_ref 1.001
_refine_ls_hydrogen_treatment mixed
_refine_ls_matrix_type full
_refine_ls_number_parameters 275
_refine_ls_number_reflns 5474
_refine_ls_number_restraints 1
_refine_ls_restrained_S_all 1.001
_refine_ls_R_factor_all 0.0317
_refine_ls_R_factor_gt 0.0271
_refine_ls_shift/su_max 0.001
_refine_ls_shift/su_mean 0.000
_refine_ls_structure_factor_coef Fsqd
_refine_ls_weighting_details 'w=1/[\s^2^(Fo^2^)+(0.0322P)^2^] where P=(Fo^2^+2Fc^2^)/3'
_refine_ls_weighting_scheme calc
_refine_ls_wR_factor_gt 0.0624
_refine_ls_wR_factor_ref 0.0645
_reflns_Friedel_coverage 0.757
_reflns_Friedel_fraction_full 1.000
_reflns_Friedel_fraction_max 0.998
_reflns_number_gt 5015
_reflns_number_total 5474
_reflns_threshold_expression 'I > 2\s(I)'
_cod_data_source_file suppl_ncrs-2019-0514_suppl.cif
_cod_data_source_block shelx
_cod_database_code 8106023
_shelx_shelxl_version_number 2014/7
_shelx_space_group_comment
;
The symmetry employed for this shelxl refinement is uniquely defined
by the following loop, which should always be used as a source of
symmetry information in preference to the above space-group names.
They are only intended as comments.
;
_shelx_estimated_absorpt_t_min 0.641
_shelx_estimated_absorpt_t_max 0.894

loop_
_space_group_symop_operation_xyz
'x, y, z'
'x+1/2, -y+1/2, -z'
'-x, y+1/2, -z+1/2'
'-x+1/2, -y, z+1/2'

loop_
_atom_site_label
_atom_site_type_symbol
_atom_site_fract_x
_atom_site_fract_y
_atom_site_fract_z
_atom_site_U_iso_or_equiv
_atom_site_adp_type
_atom_site_occupancy
_atom_site_site_symmetry_order
_atom_site_calc_flag
_atom_site_refinement_flags_posn
_atom_site_refinement_flags_adp
_atom_site_refinement_flags_occupancy
_atom_site_disorder_assembly
_atom_site_disorder_group
Sn Sn 0.17317(3) 0.22903(2) 0.69021(2) 0.03421(8) Uani 1 1 d . . . . .
Cl1 Cl 0.43522(14) 0.26194(14) 0.64689(5) 0.0631(3) Uani 1 1 d . . . . .
Cl2 Cl -0.26747(19) 0.82267(14) 0.50698(5) 0.0673(4) Uani 1 1 d . . . . .
O1 O 0.0522(4) 0.3573(3) 0.64287(12) 0.0422(7) Uani 1 1 d . . . . .
O2 O 0.2677(4) 0.1566(3) 0.75814(13) 0.0452(7) Uani 1 1 d . . . . .
O3 O -0.0685(4) 0.2203(3) 0.73642(12) 0.0466(7) Uani 1 1 d D . . . .
H3O H -0.086(7) 0.165(4) 0.7584(18) 0.070 Uiso 1 1 d D U . . .
N1 N 0.1300(4) 0.5084(3) 0.70246(13) 0.0348(7) Uani 1 1 d . . . . .
N2 N 0.2007(4) 0.4087(3) 0.72955(13) 0.0333(7) Uani 1 1 d . . . . .
C1 C 0.0588(5) 0.4722(4) 0.65833(16) 0.0332(8) Uani 1 1 d . . . . .
C2 C -0.0223(5) 0.5623(4) 0.62262(16) 0.0346(8) Uani 1 1 d . . . . .
C3 C -0.0024(6) 0.6888(4) 0.62771(17) 0.0407(9) Uani 1 1 d . . . . .
H3 H 0.0631 0.7200 0.6551 0.049 Uiso 1 1 calc R U . . .
C4 C -0.0784(5) 0.7694(4) 0.59270(16) 0.0448(9) Uani 1 1 d . . . . .
H4 H -0.0652 0.8545 0.5966 0.054 Uiso 1 1 calc R U . . .
C5 C -0.1744(5) 0.7225(4) 0.55173(15) 0.0437(8) Uani 1 1 d . . . . .
C6 C -0.1948(7) 0.5993(5) 0.5457(2) 0.0618(14) Uani 1 1 d . . . . .
H6 H -0.2606 0.5693 0.5181 0.074 Uiso 1 1 calc R U . . .
C7 C -0.1175(6) 0.5165(4) 0.5806(2) 0.0556(13) Uani 1 1 d . . . . .
H7 H -0.1296 0.4316 0.5759 0.067 Uiso 1 1 calc R U . . .
C8 C 0.2941(5) 0.4313(4) 0.77008(16) 0.0359(9) Uani 1 1 d . . . . .
H8 H 0.3093 0.5139 0.7795 0.043 Uiso 1 1 calc R U . . .
C9 C 0.3766(5) 0.3397(4) 0.80190(17) 0.0362(9) Uani 1 1 d . . . . .
C10 C 0.3631(5) 0.2102(4) 0.79500(16) 0.0394(10) Uani 1 1 d . . . . .
C11 C 0.4515(6) 0.1316(5) 0.82922(19) 0.0476(11) Uani 1 1 d . . . . .
H11 H 0.4453 0.0462 0.8246 0.057 Uiso 1 1 calc R U . . .
C12 C 0.5475(6) 0.1796(6) 0.8696(2) 0.0552(13) Uani 1 1 d . . . . .
H12 H 0.6060 0.1260 0.8917 0.066 Uiso 1 1 calc R U . . .
C13 C 0.5586(6) 0.3054(5) 0.8780(2) 0.0549(13) Uani 1 1 d . . . . .
H13 H 0.6214 0.3364 0.9061 0.066 Uiso 1 1 calc R U . . .
C14 C 0.4758(6) 0.3843(5) 0.84428(18) 0.0459(10) Uani 1 1 d . . . . .
H14 H 0.4852 0.4693 0.8495 0.055 Uiso 1 1 calc R U . . .
C15 C -0.2044(6) 0.3034(5) 0.7391(2) 0.0617(14) Uani 1 1 d . . . . .
H15A H -0.1655 0.3849 0.7479 0.093 Uiso 1 1 calc R U . . .
H15B H -0.2800 0.2758 0.7662 0.093 Uiso 1 1 calc R U . . .
H15C H -0.2593 0.3056 0.7051 0.093 Uiso 1 1 calc R U . . .
C16 C 0.0936(6) 0.0631(4) 0.64952(17) 0.0382(9) Uani 1 1 d . . . . .
H16A H 0.1887 0.0125 0.6409 0.046 Uiso 1 1 calc R U . . .
H16B H 0.0225 0.0155 0.6730 0.046 Uiso 1 1 calc R U . . .
C17 C 0.0025(6) 0.0943(4) 0.59894(19) 0.0441(10) Uani 1 1 d . . . . .
C18 C 0.0817(7) 0.1017(5) 0.5497(2) 0.0585(13) Uani 1 1 d . . . . .
H18 H 0.1952 0.0906 0.5482 0.070 Uiso 1 1 calc R U . . .
C19 C -0.0033(9) 0.1249(5) 0.5034(2) 0.0644(14) Uani 1 1 d . . . . .
H19 H 0.0528 0.1283 0.4710 0.077 Uiso 1 1 calc R U . . .
C20 C -0.1685(9) 0.1430(5) 0.5044(2) 0.0707(15) Uani 1 1 d . . . . .
H20 H -0.2257 0.1587 0.4728 0.085 Uiso 1 1 calc R U . . .
C21 C -0.2514(7) 0.1379(6) 0.5533(2) 0.0654(15) Uani 1 1 d . . . . .
H21 H -0.3646 0.1505 0.5545 0.078 Uiso 1 1 calc R U . . .
C22 C -0.1665(7) 0.1146(4) 0.5989(2) 0.0524(11) Uani 1 1 d . . . . .
H22 H -0.2232 0.1122 0.6313 0.063 Uiso 1 1 calc R U . . .

loop_
_atom_site_aniso_label
_atom_site_aniso_U_11
_atom_site_aniso_U_22
_atom_site_aniso_U_33
_atom_site_aniso_U_23
_atom_site_aniso_U_13
_atom_site_aniso_U_12
Sn 0.03695(13) 0.02484(11) 0.04082(14) -0.00325(11) -0.00092(12) 0.00263(10)
Cl1 0.0481(6) 0.0712(9) 0.0700(7) -0.0080(7) 0.0191(5) -0.0028(6)
Cl2 0.0865(10) 0.0603(8) 0.0550(7) 0.0147(6) -0.0170(6) 0.0136(7)
O1 0.0565(19) 0.0238(13) 0.0463(17) -0.0038(12) -0.0124(14) 0.0026(12)
O2 0.0520(18) 0.0336(16) 0.0501(18) 0.0027(14) -0.0106(14) 0.0006(13)
O3 0.0440(16) 0.0399(15) 0.0559(18) 0.0126(16) 0.0118(13) 0.0044(15)
N1 0.0376(18) 0.0254(15) 0.0414(19) -0.0009(13) -0.0013(13) 0.0022(12)
N2 0.0356(19) 0.0261(15) 0.0382(17) 0.0005(13) 0.0006(14) 0.0041(13)
C1 0.034(2) 0.0278(19) 0.038(2) -0.0017(16) 0.0044(17) -0.0026(15)
C2 0.039(2) 0.0300(19) 0.035(2) -0.0009(16) 0.0028(17) -0.0031(16)
C3 0.049(2) 0.0300(19) 0.043(2) -0.0008(17) -0.0062(19) -0.0033(19)
C4 0.063(3) 0.0266(18) 0.045(2) 0.001(2) -0.0030(19) -0.003(2)
C5 0.047(2) 0.045(2) 0.0389(19) 0.0046(19) 0.0012(18) 0.002(3)
C6 0.078(4) 0.052(3) 0.056(3) 0.000(2) -0.032(3) -0.007(3)
C7 0.077(4) 0.035(2) 0.055(3) 0.000(2) -0.022(3) -0.008(2)
C8 0.035(2) 0.033(2) 0.040(2) -0.0048(16) -0.0020(17) -0.0026(16)
C9 0.0293(19) 0.041(2) 0.038(2) -0.0025(18) 0.0014(16) 0.0010(14)
C10 0.033(2) 0.045(3) 0.040(2) 0.0040(17) 0.0019(15) 0.0029(17)
C11 0.046(3) 0.045(3) 0.052(3) 0.008(2) -0.002(2) 0.005(2)
C12 0.046(3) 0.069(3) 0.050(3) 0.014(3) -0.007(2) 0.008(2)
C13 0.049(3) 0.066(4) 0.049(3) 0.005(2) -0.014(2) -0.002(2)
C14 0.043(3) 0.049(3) 0.046(3) -0.001(2) -0.005(2) 0.000(2)
C15 0.048(3) 0.064(3) 0.073(3) 0.006(3) 0.007(2) 0.009(2)
C16 0.049(2) 0.0227(19) 0.043(2) -0.0085(17) -0.0063(19) 0.0007(17)
C17 0.051(3) 0.0262(19) 0.055(3) -0.0080(18) 0.006(2) -0.0015(19)
C18 0.060(3) 0.050(3) 0.065(3) -0.010(3) 0.015(3) 0.003(2)
C19 0.083(4) 0.060(3) 0.050(3) 0.002(3) 0.015(3) 0.004(3)
C20 0.094(5) 0.058(3) 0.061(3) 0.003(3) -0.009(4) 0.010(4)
C21 0.058(3) 0.063(3) 0.075(4) 0.002(3) -0.007(3) 0.008(3)
C22 0.055(3) 0.049(3) 0.053(3) -0.002(2) 0.009(3) 0.000(3)

loop_
_atom_type_symbol
_atom_type_description
_atom_type_scat_dispersion_real
_atom_type_scat_dispersion_imag
_atom_type_scat_source
C C 0.0033 0.0016 'International Tables Vol C Tables 4.2.6.8 and 6.1.1.4'
H H 0.0000 0.0000 'International Tables Vol C Tables 4.2.6.8 and 6.1.1.4'
Cl Cl 0.1484 0.1585 'International Tables Vol C Tables 4.2.6.8 and 6.1.1.4'
N N 0.0061 0.0033 'International Tables Vol C Tables 4.2.6.8 and 6.1.1.4'
O O 0.0106 0.0060 'International Tables Vol C Tables 4.2.6.8 and 6.1.1.4'
Sn Sn -0.6537 1.4246 'International Tables Vol C Tables 4.2.6.8 and 6.1.1.4'

loop_
_geom_angle_atom_site_label_1
_geom_angle_atom_site_label_2
_geom_angle_atom_site_label_3
_geom_angle
_geom_angle_site_symmetry_1
_geom_angle_site_symmetry_3
O2 Sn O1 156.86(12) . .
O2 Sn C16 100.83(15) . .
O1 Sn C16 98.30(14) . .
O2 Sn N2 85.81(12) . .
O1 Sn N2 73.24(11) . .
C16 Sn N2 168.16(15) . .
O2 Sn O3 83.45(12) . .
O1 Sn O3 84.72(12) . .
C16 Sn O3 86.92(16) . .
N2 Sn O3 84.10(12) . .
O2 Sn Cl1 95.65(10) . .
O1 Sn Cl1 93.68(10) . .
C16 Sn Cl1 100.08(13) . .
N2 Sn Cl1 88.90(9) . .
O3 Sn Cl1 172.98(10) . .
C1 O1 Sn 116.7(3) . .
C10 O2 Sn 129.2(3) . .
C15 O3 Sn 131.7(3) . .
C15 O3 H3O 107(4) . .
Sn O3 H3O 121(4) . .
C1 N1 N2 111.2(3) . .
C8 N2 N1 118.5(3) . .
C8 N2 Sn 125.6(3) . .
N1 N2 Sn 115.1(2) . .
O1 C1 N1 123.7(4) . .
O1 C1 C2 115.5(4) . .
N1 C1 C2 120.7(3) . .
C3 C2 C7 119.0(4) . .
C3 C2 C1 123.0(4) . .
C7 C2 C1 118.0(4) . .
C2 C3 C4 120.9(4) . .
C2 C3 H3 119.6 . .
C4 C3 H3 119.6 . .
C3 C4 C5 119.4(4) . .
C3 C4 H4 120.3 . .
C5 C4 H4 120.3 . .
C6 C5 C4 120.9(4) . .
C6 C5 Cl2 119.4(4) . .
C4 C5 Cl2 119.7(4) . .
C5 C6 C7 120.3(4) . .
C5 C6 H6 119.8 . .
C7 C6 H6 119.8 . .
C6 C7 C2 119.5(4) . .
C6 C7 H7 120.3 . .
C2 C7 H7 120.3 . .
N2 C8 C9 125.4(4) . .
N2 C8 H8 117.3 . .
C9 C8 H8 117.3 . .
C10 C9 C14 118.2(4) . .
C10 C9 C8 125.3(4) . .
C14 C9 C8 116.4(4) . .
O2 C10 C11 117.1(4) . .
O2 C10 C9 123.9(4) . .
C11 C10 C9 119.0(4) . .
C12 C11 C10 120.6(5) . .
C12 C11 H11 119.7 . .
C10 C11 H11 119.7 . .
C11 C12 C13 121.4(5) . .
C11 C12 H12 119.3 . .
C13 C12 H12 119.3 . .
C14 C13 C12 119.1(5) . .
C14 C13 H13 120.4 . .
C12 C13 H13 120.4 . .
C13 C14 C9 121.7(5) . .
C13 C14 H14 119.2 . .
C9 C14 H14 119.2 . .
O3 C15 H15A 109.5 . .
O3 C15 H15B 109.5 . .
H15A C15 H15B 109.5 . .
O3 C15 H15C 109.5 . .
H15A C15 H15C 109.5 . .
H15B C15 H15C 109.5 . .
C17 C16 Sn 110.9(3) . .
C17 C16 H16A 109.5 . .
Sn C16 H16A 109.5 . .
C17 C16 H16B 109.5 . .
Sn C16 H16B 109.5 . .
H16A C16 H16B 108.0 . .
C18 C17 C22 116.6(5) . .
C18 C17 C16 121.9(4) . .
C22 C17 C16 121.5(4) . .
C19 C18 C17 121.6(5) . .
C19 C18 H18 119.2 . .
C17 C18 H18 119.2 . .
C18 C19 C20 120.7(6) . .
C18 C19 H19 119.6 . .
C20 C19 H19 119.6 . .
C19 C20 C21 119.1(6) . .
C19 C20 H20 120.4 . .
C21 C20 H20 120.4 . .
C22 C21 C20 119.8(5) . .
C22 C21 H21 120.1 . .
C20 C21 H21 120.1 . .
C21 C22 C17 122.1(5) . .
C21 C22 H22 118.9 . .
C17 C22 H22 118.9 . .

loop_
_geom_bond_atom_site_label_1
_geom_bond_atom_site_label_2
_geom_bond_distance
_geom_bond_site_symmetry_2
Sn O2 2.020(3) .
Sn O1 2.069(3) .
Sn C16 2.159(4) .
Sn N2 2.186(3) .
Sn O3 2.279(3) .
Sn Cl1 2.4143(11) .
Cl2 C5 1.730(4) .
O1 C1 1.300(5) .
O2 C10 1.335(5) .
O3 C15 1.424(6) .
O3 H3O 0.819(14) .
N1 C1 1.305(5) .
N1 N2 1.395(4) .
N2 C8 1.288(5) .
C1 C2 1.475(6) .
C2 C3 1.381(6) .
C2 C7 1.394(6) .
C3 C4 1.380(6) .
C3 H3 0.9300 .
C4 C5 1.383(6) .
C4 H4 0.9300 .
C5 C6 1.349(7) .
C6 C7 1.397(7) .
C6 H6 0.9300 .
C7 H7 0.9300 .
C8 C9 1.435(6) .
C8 H8 0.9300 .
C9 C10 1.413(6) .
C9 C14 1.415(6) .
C10 C11 1.403(6) .
C11 C12 1.376(7) .
C11 H11 0.9300 .
C12 C13 1.377(8) .
C12 H12 0.9300 .
C13 C14 1.374(7) .
C13 H13 0.9300 .
C14 H14 0.9300 .
C15 H15A 0.9600 .
C15 H15B 0.9600 .
C15 H15C 0.9600 .
C16 C17 1.503(6) .
C16 H16A 0.9700 .
C16 H16B 0.9700 .
C17 C18 1.390(7) .
C17 C22 1.390(7) .
C18 C19 1.370(8) .
C18 H18 0.9300 .
C19 C20 1.356(9) .
C19 H19 0.9300 .
C20 C21 1.396(8) .
C20 H20 0.9300 .
C21 C22 1.356(7) .
C21 H21 0.9300 .
C22 H22 0.9300 .

loop_
_geom_torsion_atom_site_label_1
_geom_torsion_atom_site_label_2
_geom_torsion_atom_site_label_3
_geom_torsion_atom_site_label_4
_geom_torsion
_geom_torsion_site_symmetry_1
_geom_torsion_site_symmetry_2
_geom_torsion_site_symmetry_3
_geom_torsion_site_symmetry_4
C1 N1 N2 C8 171.0(3) . . . .
C1 N1 N2 Sn 0.7(4) . . . .
Sn O1 C1 N1 -3.2(5) . . . .
Sn O1 C1 C2 177.4(3) . . . .
N2 N1 C1 O1 1.6(5) . . . .
N2 N1 C1 C2 -179.1(3) . . . .
O1 C1 C2 C3 -168.2(4) . . . .
N1 C1 C2 C3 12.4(6) . . . .
O1 C1 C2 C7 9.1(6) . . . .
N1 C1 C2 C7 -170.3(4) . . . .
C7 C2 C3 C4 1.6(7) . . . .
C1 C2 C3 C4 178.8(4) . . . .
C2 C3 C4 C5 -0.6(7) . . . .
C3 C4 C5 C6 0.1(7) . . . .
C3 C4 C5 Cl2 -179.0(3) . . . .
C4 C5 C6 C7 -0.6(9) . . . .
Cl2 C5 C6 C7 178.5(4) . . . .
C5 C6 C7 C2 1.6(9) . . . .
C3 C2 C7 C6 -2.0(8) . . . .
C1 C2 C7 C6 -179.4(5) . . . .
N1 N2 C8 C9 -179.6(4) . . . .
Sn N2 C8 C9 -10.4(6) . . . .
N2 C8 C9 C10 -2.6(7) . . . .
N2 C8 C9 C14 179.0(4) . . . .
Sn O2 C10 C11 -161.2(3) . . . .
Sn O2 C10 C9 20.2(6) . . . .
C14 C9 C10 O2 176.8(4) . . . .
C8 C9 C10 O2 -1.4(7) . . . .
C14 C9 C10 C11 -1.8(6) . . . .
C8 C9 C10 C11 179.9(4) . . . .
O2 C10 C11 C12 -177.4(4) . . . .
C9 C10 C11 C12 1.3(7) . . . .
C10 C11 C12 C13 0.6(8) . . . .
C11 C12 C13 C14 -1.9(9) . . . .
C12 C13 C14 C9 1.4(8) . . . .
C10 C9 C14 C13 0.5(7) . . . .
C8 C9 C14 C13 178.9(4) . . . .
Sn C16 C17 C18 93.0(4) . . . .
Sn C16 C17 C22 -88.4(5) . . . .
C22 C17 C18 C19 -1.5(7) . . . .
C16 C17 C18 C19 177.1(5) . . . .
C17 C18 C19 C20 0.8(9) . . . .
C18 C19 C20 C21 0.1(9) . . . .
C19 C20 C21 C22 -0.2(9) . . . .
C20 C21 C22 C17 -0.5(8) . . . .
C18 C17 C22 C21 1.4(7) . . . .
C16 C17 C22 C21 -177.3(4) . . . .
